data_7049938
loop_
_publ_author_name
'Yao, Tu'
'Xu, Pengfei'
'Xu, Xin'

_publ_section_title
;
 Scandium complexes containing \b-diketiminato ligands with pendant
 phosphanyl groups: competition between Sc/\g-C [4 + 2] cycloaddition and
 Sc/P frustrated Lewis pair reactions.
;
_journal_issue 22
_journal_name_full 'Dalton transactions (Cambridge, England : 2003)'
_journal_page_first 7743
_journal_page_last 7754
_journal_paper_doi 10.1039/c9dt01035a
_journal_volume 48
_journal_year 2019
_chemical_formula_moiety 'C55 H70 N3 O2 P Sc, C24 B F20, 2(C6 H6)'
_chemical_formula_sum 'C91 H82 B F20 N3 O2 P Sc'
_chemical_formula_weight 1716.34
_space_group_crystal_system triclinic
_space_group_IT_number 2
_space_group_name_Hall '-P 1'
_space_group_name_H-M_alt 'P -1'
_symmetry_space_group_name_Hall '-P 1'
_symmetry_space_group_name_H-M 'P -1'
_atom_sites_solution_hydrogens geom
_audit_creation_method SHELXL-2013
_audit_update_record
;
2019-03-07 deposited with the CCDC.    2019-05-01 downloaded from the CCDC.
;
_cell_angle_alpha 94.758(4)
_cell_angle_beta 98.990(4)
_cell_angle_gamma 98.865(4)
_cell_formula_units_Z 2
_cell_length_a 12.8116(7)
_cell_length_b 17.3758(9)
_cell_length_c 19.3172(8)
_cell_measurement_reflns_used 9927
_cell_measurement_temperature 153(2)
_cell_measurement_theta_max 26.6
_cell_measurement_theta_min 2.25
_cell_volume 4171.4(4)
_computing_structure_refinement 'SHELXL-2013 (Sheldrick, 2013)'
_diffrn_ambient_temperature 153(2)
_diffrn_measured_fraction_theta_full 0.970
_diffrn_measured_fraction_theta_max 0.998
_diffrn_measurement_device_type 'multiwire proportional'
_diffrn_measurement_method 'phi and omega scans'
_diffrn_radiation_monochromator graphite
_diffrn_radiation_type MoK\a
_diffrn_radiation_wavelength 0.71073
_diffrn_reflns_av_R_equivalents 0.0807
_diffrn_reflns_av_unetI/netI 0.1238
_diffrn_reflns_Laue_measured_fraction_full 0.970
_diffrn_reflns_Laue_measured_fraction_max 0.998
_diffrn_reflns_limit_h_max 15
_diffrn_reflns_limit_h_min -15
_diffrn_reflns_limit_k_max 20
_diffrn_reflns_limit_k_min -20
_diffrn_reflns_limit_l_max 22
_diffrn_reflns_limit_l_min -22
_diffrn_reflns_number 40078
_diffrn_reflns_point_group_measured_fraction_full 0.970
_diffrn_reflns_point_group_measured_fraction_max 0.998
_diffrn_reflns_theta_full 25.242
_diffrn_reflns_theta_max 25.000
_diffrn_reflns_theta_min 2.913
_diffrn_source 'sealed tube'
_diffrn_standards_interval_count 0
_diffrn_standards_interval_time 0
_diffrn_standards_number 0
_exptl_absorpt_coefficient_mu 0.203
_exptl_absorpt_correction_type none
_exptl_crystal_colour colorless
_exptl_crystal_density_diffrn 1.367
_exptl_crystal_description block
_exptl_crystal_F_000 1772
_exptl_crystal_size_max 0.5
_exptl_crystal_size_mid 0.35
_exptl_crystal_size_min 0.2
_refine_diff_density_max 0.850
_refine_diff_density_min -0.863
_refine_diff_density_rms 0.072
_refine_ls_extinction_method none
_refine_ls_goodness_of_fit_ref 1.028
_refine_ls_hydrogen_treatment constr
_refine_ls_matrix_type full
_refine_ls_number_parameters 1050
_refine_ls_number_reflns 14688
_refine_ls_number_restraints 1982
_refine_ls_restrained_S_all 1.056
_refine_ls_R_factor_all 0.1500
_refine_ls_R_factor_gt 0.0792
_refine_ls_shift/su_max 0.001
_refine_ls_shift/su_mean 0.000
_refine_ls_structure_factor_coef Fsqd
_refine_ls_weighting_details
;
 w=1/[\s^2^(Fo^2^)+(0.0977P)^2^+3.7374P]
 where P=(Fo^2^+2Fc^2^)/3
;
_refine_ls_weighting_scheme calc
_refine_ls_wR_factor_gt 0.1914
_refine_ls_wR_factor_ref 0.2520
_reflns_Friedel_coverage 0.968
_reflns_Friedel_fraction_full 0.973
_reflns_Friedel_fraction_max 0.998
_reflns_number_gt 7776
_reflns_number_total 14688
_reflns_threshold_expression 'I > 2\s(I)'
_cod_data_source_file c9dt01035a2.cif
_cod_data_source_block g171227d
_cod_depositor_comments 'Adding full bibliography for 7049936--7049940.cif.'
_cod_database_code 7049938
_shelx_space_group_comment
;
The symmetry employed for this shelxl refinement is uniquely defined
by the following loop, which should always be used as a source of
symmetry information in preference to the above space-group names.
They are only intended as comments.
;
_shelx_estimated_absorpt_t_min 0.106
_shelx_estimated_absorpt_t_max 0.159
_shelxl_version_number 2013-2

loop_
_space_group_symop_operation_xyz
'x, y, z'
'-x, -y, -z'

loop_
_atom_site_label
_atom_site_type_symbol
_atom_site_fract_x
_atom_site_fract_y
_atom_site_fract_z
_atom_site_U_iso_or_equiv
_atom_site_adp_type
_atom_site_occupancy
_atom_site_site_symmetry_order
_atom_site_calc_flag
_atom_site_refinement_flags_posn
_atom_site_refinement_flags_adp
_atom_site_disorder_assembly
_atom_site_disorder_group
Sc1 Sc 0.41388(7) 0.73915(5) 0.34550(4) 0.0316(3) Uani 1 1 d . . . .
P1 P 0.28985(10) 0.74474(8) 0.21523(6) 0.0368(3) Uani 1 1 d . . . .
N1 N 0.5758(3) 0.7851(2) 0.41467(19) 0.0344(9) Uani 1 1 d . . . .
N2 N 0.4625(3) 0.8610(2) 0.30441(19) 0.0336(9) Uani 1 1 d . . . .
N3 N 0.3654(3) 0.9094(2) 0.4992(2) 0.0417(10) Uani 1 1 d . . . .
O1 O 0.3583(3) 0.63536(19) 0.35424(16) 0.0363(8) Uani 1 1 d . . . .
O2 O 0.3542(2) 0.80047(18) 0.41655(15) 0.0341(7) Uani 1 1 d . U . .
F1 F 0.4190(3) 0.64325(17) 0.88945(17) 0.0592(9) Uani 1 1 d . . . .
F2 F 0.4908(3) 0.58635(18) 1.00727(19) 0.0713(10) Uani 1 1 d . . . .
F3 F 0.5905(3) 0.6838(2) 1.12405(17) 0.0673(10) Uani 1 1 d . . . .
F4 F 0.6252(3) 0.84058(19) 1.11790(15) 0.0581(9) Uani 1 1 d . . . .
F5 F 0.5545(2) 0.90034(16) 1.00099(14) 0.0479(7) Uani 1 1 d . . . .
F6 F 0.3316(2) 0.85565(18) 0.99944(15) 0.0538(8) Uani 1 1 d . . . .
F7 F 0.2014(3) 0.9577(2) 1.00798(17) 0.0762(11) Uani 1 1 d . . . .
F8 F 0.1521(3) 1.0444(2) 0.9015(2) 0.0915(13) Uani 1 1 d . . . .
F9 F 0.2423(3) 1.0278(2) 0.78388(18) 0.0794(11) Uani 1 1 d . . . .
F10 F 0.3763(3) 0.9273(2) 0.77342(15) 0.0614(9) Uani 1 1 d . . . .
F11 F 0.5590(2) 0.98913(17) 0.88155(15) 0.0494(8) Uani 1 1 d . . . .
F12 F 0.7478(3) 1.0314(2) 0.84559(18) 0.0656(9) Uani 1 1 d . . . .
F13 F 0.8530(3) 0.9228(2) 0.78954(19) 0.0759(11) Uani 1 1 d . . . .
F14 F 0.7618(3) 0.7691(2) 0.77156(17) 0.0675(10) Uani 1 1 d . . . .
F15 F 0.5735(2) 0.72390(18) 0.81004(16) 0.0577(8) Uani 1 1 d . . . .
F16 F 0.4463(3) 0.7928(3) 0.71098(16) 0.0842(13) Uani 1 1 d . . . .
F17 F 0.3061(4) 0.6982(4) 0.6173(2) 0.157(3) Uani 1 1 d . . . .
F18 F 0.1257(4) 0.6177(4) 0.6525(3) 0.150(2) Uani 1 1 d . . . .
F19 F 0.0953(3) 0.6332(2) 0.7891(3) 0.1070(16) Uani 1 1 d . . . .
F20 F 0.2419(3) 0.72363(19) 0.88717(18) 0.0634(9) Uani 1 1 d . . . .
B1 B 0.4390(5) 0.8191(4) 0.8692(3) 0.0399(14) Uani 1 1 d . . . .
C1 C 0.5037(4) 0.9054(3) 0.4292(2) 0.0381(11) Uani 1 1 d . U . .
H1 H 0.5286 0.9565 0.4571 0.046 Uiso 1 1 calc R U . .
C2 C 0.5891(4) 0.8549(3) 0.4458(3) 0.0399(10) Uani 1 1 d . U . .
C3 C 0.4800(4) 0.9192(3) 0.3521(3) 0.0373(11) Uani 1 1 d . U . .
C4 C 0.6806(4) 0.8921(4) 0.5019(3) 0.0548(14) Uani 1 1 d . U . .
H4A H 0.7325 0.8577 0.5081 0.082 Uiso 1 1 calc R U . .
H4B H 0.6549 0.9017 0.5454 0.082 Uiso 1 1 calc R U . .
H4C H 0.7134 0.9408 0.4885 0.082 Uiso 1 1 calc R U . .
C5 C 0.4691(6) 1.0014(3) 0.3390(3) 0.0614(16) Uani 1 1 d . U . .
H5A H 0.5112 1.0177 0.3043 0.092 Uiso 1 1 calc R U . .
H5B H 0.4938 1.0354 0.3822 0.092 Uiso 1 1 calc R U . .
H5C H 0.3951 1.0038 0.3223 0.092 Uiso 1 1 calc R U . .
C6 C 0.6586(4) 0.7372(3) 0.4303(3) 0.0453(11) Uani 1 1 d . U . .
C7 C 0.6531(4) 0.6895(3) 0.4834(3) 0.0514(12) Uani 1 1 d . U . .
C8 C 0.7312(5) 0.6425(4) 0.4951(3) 0.0650(14) Uani 1 1 d . U . .
H8 H 0.7308 0.6108 0.5315 0.078 Uiso 1 1 calc R U . .
C9 C 0.8091(5) 0.6422(4) 0.4536(3) 0.0678(14) Uani 1 1 d . U . .
H9 H 0.8596 0.6094 0.4613 0.081 Uiso 1 1 calc R U . .
C10 C 0.8124(5) 0.6900(4) 0.4010(3) 0.0647(14) Uani 1 1 d . U . .
H10 H 0.8658 0.6897 0.3734 0.078 Uiso 1 1 calc R U . .
C11 C 0.7370(4) 0.7393(4) 0.3879(3) 0.0544(12) Uani 1 1 d . U . .
C12 C 0.5676(5) 0.6868(4) 0.5299(3) 0.0554(13) Uani 1 1 d . U . .
H12 H 0.5137 0.7170 0.5103 0.067 Uiso 1 1 calc R U . .
C13 C 0.5119(6) 0.6040(4) 0.5325(4) 0.0777(19) Uani 1 1 d . U . .
H13A H 0.4877 0.5788 0.4853 0.117 Uiso 1 1 calc R U . .
H13B H 0.4516 0.6053 0.5561 0.117 Uiso 1 1 calc R U . .
H13C H 0.5611 0.5754 0.5576 0.117 Uiso 1 1 calc R U . .
C14 C 0.6158(6) 0.7241(5) 0.6052(4) 0.088(2) Uani 1 1 d . U . .
H14A H 0.5606 0.7211 0.6338 0.131 Uiso 1 1 calc R U . .
H14B H 0.6461 0.7780 0.6041 0.131 Uiso 1 1 calc R U . .
H14C H 0.6709 0.6965 0.6248 0.131 Uiso 1 1 calc R U . .
C15 C 0.7440(5) 0.7930(4) 0.3299(3) 0.0641(14) Uani 1 1 d . U . .
H15 H 0.6718 0.8043 0.3147 0.077 Uiso 1 1 calc R U . .
C16 C 0.8144(7) 0.8682(5) 0.3555(4) 0.092(2) Uani 1 1 d . U . .
H16A H 0.8856 0.8591 0.3720 0.138 Uiso 1 1 calc R U . .
H16B H 0.7878 0.8938 0.3934 0.138 Uiso 1 1 calc R U . .
H16C H 0.8158 0.9007 0.3177 0.138 Uiso 1 1 calc R U . .
C17 C 0.7803(6) 0.7567(5) 0.2646(3) 0.087(2) Uani 1 1 d . U . .
H17A H 0.7716 0.7899 0.2275 0.131 Uiso 1 1 calc R U . .
H17B H 0.7377 0.7060 0.2493 0.131 Uiso 1 1 calc R U . .
H17C H 0.8544 0.7516 0.2761 0.131 Uiso 1 1 calc R U . .
C18 C 0.4395(4) 0.8778(3) 0.2301(2) 0.0426(11) Uani 1 1 d . U . .
H18A H 0.5050 0.9032 0.2166 0.051 Uiso 1 1 calc R U . .
H18B H 0.3884 0.9136 0.2260 0.051 Uiso 1 1 calc R U . .
C19 C 0.3949(4) 0.8046(3) 0.1808(2) 0.0421(11) Uani 1 1 d . U . .
H19A H 0.4519 0.7750 0.1750 0.050 Uiso 1 1 calc R U . .
H19B H 0.3661 0.8185 0.1349 0.050 Uiso 1 1 calc R U . .
C20 C 0.1825(4) 0.8020(3) 0.2144(3) 0.0401(10) Uani 1 1 d . U . .
C21 C 0.1714(4) 0.8436(3) 0.2765(3) 0.0489(12) Uani 1 1 d . U . .
H21 H 0.2176 0.8408 0.3181 0.059 Uiso 1 1 calc R U . .
C22 C 0.0924(5) 0.8891(4) 0.2770(3) 0.0556(13) Uani 1 1 d . U . .
H22 H 0.0865 0.9175 0.3188 0.067 Uiso 1 1 calc R U . .
C23 C 0.0231(5) 0.8926(4) 0.2172(3) 0.0576(13) Uani 1 1 d . U . .
H23 H -0.0304 0.9231 0.2182 0.069 Uiso 1 1 calc R U . .
C24 C 0.0317(5) 0.8519(4) 0.1559(3) 0.0585(14) Uani 1 1 d . U . .
H24 H -0.0158 0.8549 0.1149 0.070 Uiso 1 1 calc R U . .
C25 C 0.1107(4) 0.8056(3) 0.1537(3) 0.0521(12) Uani 1 1 d . U . .
H25 H 0.1154 0.7772 0.1116 0.063 Uiso 1 1 calc R U . .
C26 C 0.2392(4) 0.6626(3) 0.1490(3) 0.0455(11) Uani 1 1 d . U . .
C27 C 0.1801(5) 0.5965(3) 0.1684(3) 0.0524(12) Uani 1 1 d . U . .
H27 H 0.1715 0.5947 0.2152 0.063 Uiso 1 1 calc R U . .
C28 C 0.1338(5) 0.5331(4) 0.1190(3) 0.0626(14) Uani 1 1 d . U . .
H28 H 0.0949 0.4888 0.1325 0.075 Uiso 1 1 calc R U . .
C29 C 0.1460(5) 0.5364(4) 0.0494(3) 0.0671(15) Uani 1 1 d . U . .
H29 H 0.1135 0.4948 0.0156 0.081 Uiso 1 1 calc R U . .
C30 C 0.2049(6) 0.5999(4) 0.0302(3) 0.0693(15) Uani 1 1 d . U . .
H30 H 0.2147 0.6007 -0.0164 0.083 Uiso 1 1 calc R U . .
C31 C 0.2513(5) 0.6640(4) 0.0789(3) 0.0591(13) Uani 1 1 d . U . .
H31 H 0.2903 0.7078 0.0647 0.071 Uiso 1 1 calc R U . .
C32 C 0.3099(4) 0.5599(3) 0.3326(3) 0.0398(10) Uani 1 1 d . U . .
C33 C 0.3576(4) 0.5127(3) 0.2884(3) 0.0424(11) Uani 1 1 d . U . .
C34 C 0.3032(5) 0.4363(3) 0.2670(3) 0.0525(12) Uani 1 1 d . U . .
H34 H 0.3340 0.4026 0.2396 0.063 Uiso 1 1 calc R U . .
C35 C 0.2060(5) 0.4095(3) 0.2851(3) 0.0571(13) Uani 1 1 d . U . .
H35 H 0.1701 0.3591 0.2681 0.069 Uiso 1 1 calc R U . .
C36 C 0.1619(5) 0.4569(3) 0.3280(3) 0.0523(12) Uani 1 1 d . U . .
H36 H 0.0965 0.4374 0.3406 0.063 Uiso 1 1 calc R U . .
C37 C 0.2106(4) 0.5326(3) 0.3535(3) 0.0416(11) Uani 1 1 d . U . .
C38 C 0.4645(4) 0.5356(3) 0.2629(3) 0.0461(12) Uani 1 1 d . U . .
C39 C 0.5080(5) 0.6232(3) 0.2683(3) 0.0558(14) Uani 1 1 d . U . .
H39A H 0.5302 0.6435 0.3171 0.084 Uiso 1 1 calc R U . .
H39B H 0.4529 0.6498 0.2471 0.084 Uiso 1 1 calc R U . .
H39C H 0.5682 0.6313 0.2442 0.084 Uiso 1 1 calc R U . .
C40 C 0.5492(5) 0.4973(4) 0.3045(4) 0.0804(19) Uani 1 1 d . U . .
H40A H 0.5624 0.5191 0.3531 0.121 Uiso 1 1 calc R U . .
H40B H 0.6144 0.5067 0.2856 0.121 Uiso 1 1 calc R U . .
H40C H 0.5244 0.4419 0.3014 0.121 Uiso 1 1 calc R U . .
C41 C 0.4518(6) 0.5083(4) 0.1839(3) 0.0749(18) Uani 1 1 d . U . .
H41A H 0.5163 0.5278 0.1670 0.112 Uiso 1 1 calc R U . .
H41B H 0.3926 0.5280 0.1586 0.112 Uiso 1 1 calc R U . .
H41C H 0.4385 0.4521 0.1768 0.112 Uiso 1 1 calc R U . .
C42 C 0.1575(4) 0.5844(3) 0.4013(3) 0.0446(12) Uani 1 1 d . U . .
C43 C 0.2322(5) 0.6148(4) 0.4710(3) 0.0564(14) Uani 1 1 d . U . .
H43A H 0.1971 0.6467 0.4997 0.085 Uiso 1 1 calc R U . .
H43B H 0.2966 0.6456 0.4618 0.085 Uiso 1 1 calc R U . .
H43C H 0.2500 0.5713 0.4952 0.085 Uiso 1 1 calc R U . .
C44 C 0.1232(5) 0.6521(3) 0.3627(3) 0.0548(14) Uani 1 1 d . U . .
H44A H 0.0933 0.6855 0.3935 0.082 Uiso 1 1 calc R U . .
H44B H 0.0703 0.6316 0.3218 0.082 Uiso 1 1 calc R U . .
H44C H 0.1844 0.6817 0.3484 0.082 Uiso 1 1 calc R U . .
C45 C 0.0562(5) 0.5378(4) 0.4202(3) 0.0662(17) Uani 1 1 d . U . .
H45A H 0.0733 0.4916 0.4403 0.099 Uiso 1 1 calc R U . .
H45B H 0.0031 0.5229 0.3784 0.099 Uiso 1 1 calc R U . .
H45C H 0.0287 0.5696 0.4537 0.099 Uiso 1 1 calc R U . .
C46 C 0.3980(4) 0.8687(3) 0.4509(3) 0.0402(11) Uani 1 1 d . U . .
C47 C 0.2659(3) 0.8827(3) 0.5224(2) 0.0528(12) Uani 1 1 d G U . .
C48 C 0.1699(3) 0.8557(3) 0.47643(15) 0.0910(17) Uani 1 1 d G U . .
H48 H 0.1690 0.8497 0.4280 0.109 Uiso 1 1 calc R U . .
C49 C 0.0752(3) 0.8377(3) 0.5028(2) 0.0957(18) Uani 1 1 d G U . .
H49 H 0.0110 0.8196 0.4721 0.115 Uiso 1 1 calc R U . .
C50 C 0.0765(3) 0.8467(3) 0.5751(2) 0.0741(15) Uani 1 1 d G U . .
C51 C 0.1725(4) 0.8737(4) 0.62107(16) 0.1041(18) Uani 1 1 d G U . .
H51 H 0.1733 0.8797 0.6695 0.125 Uiso 1 1 calc R U . .
C52 C 0.2672(3) 0.8916(3) 0.59470(18) 0.0985(18) Uani 1 1 d G U . .
H52 H 0.3314 0.9097 0.6254 0.118 Uiso 1 1 calc R U . .
C53 C -0.0324(6) 0.8311(5) 0.6016(4) 0.0836(18) Uani 1 1 d . U . .
H53 H -0.0877 0.8076 0.5613 0.100 Uiso 1 1 calc R U . .
C54 C -0.0625(7) 0.9074(6) 0.6303(4) 0.107(2) Uani 1 1 d . U . .
H54A H -0.1304 0.8965 0.6458 0.160 Uiso 1 1 calc R U . .
H54B H -0.0676 0.9417 0.5939 0.160 Uiso 1 1 calc R U . .
H54C H -0.0086 0.9321 0.6693 0.160 Uiso 1 1 calc R U . .
C55 C -0.0295(8) 0.7758(6) 0.6543(5) 0.128(3) Uani 1 1 d . U . .
H55A H 0.0223 0.7985 0.6952 0.191 Uiso 1 1 calc R U . .
H55B H -0.0098 0.7284 0.6351 0.191 Uiso 1 1 calc R U . .
H55C H -0.0990 0.7641 0.6674 0.191 Uiso 1 1 calc R U . .
C56 C 0.3550(4) 0.7601(3) 0.8065(3) 0.0501(11) Uani 1 1 d . U . .
C57 C 0.3642(5) 0.7521(4) 0.7350(3) 0.0623(13) Uani 1 1 d . U . .
C58 C 0.2891(6) 0.7040(5) 0.6842(4) 0.0806(16) Uani 1 1 d . U . .
C59 C 0.2011(6) 0.6646(4) 0.7011(4) 0.0807(17) Uani 1 1 d . U . .
C60 C 0.1848(5) 0.6711(4) 0.7698(4) 0.0718(16) Uani 1 1 d . U . .
C61 C 0.2619(5) 0.7189(4) 0.8202(3) 0.0554(12) Uani 1 1 d . U . .
C62 C 0.5536(4) 0.8536(3) 0.8450(2) 0.0417(10) Uani 1 1 d . U . .
C63 C 0.6130(4) 0.8016(3) 0.8182(3) 0.0474(11) Uani 1 1 d . U . .
C64 C 0.7107(5) 0.8238(4) 0.7986(3) 0.0515(12) Uani 1 1 d . U . .
C65 C 0.7568(4) 0.9013(4) 0.8076(3) 0.0506(12) Uani 1 1 d . U . .
C66 C 0.7039(4) 0.9547(3) 0.8358(3) 0.0470(12) Uani 1 1 d . U . .
C67 C 0.6045(4) 0.9307(3) 0.8543(3) 0.0423(11) Uani 1 1 d . U . .
C68 C 0.3647(4) 0.8868(3) 0.8861(3) 0.0417(10) Uani 1 1 d . U . .
C69 C 0.3352(4) 0.9329(3) 0.8340(3) 0.0451(11) Uani 1 1 d . U . .
C70 C 0.2660(5) 0.9846(3) 0.8375(3) 0.0512(13) Uani 1 1 d . U . .
C71 C 0.2208(5) 0.9936(3) 0.8963(3) 0.0537(13) Uani 1 1 d . U . .
C72 C 0.2452(4) 0.9502(3) 0.9501(3) 0.0491(12) Uani 1 1 d . U . .
C73 C 0.3147(4) 0.8977(3) 0.9443(3) 0.0432(11) Uani 1 1 d . U . .
C74 C 0.4785(4) 0.7753(3) 0.9392(3) 0.0407(10) Uani 1 1 d . U . .
C75 C 0.4674(4) 0.6961(3) 0.9448(3) 0.0460(11) Uani 1 1 d . U . .
C76 C 0.5050(4) 0.6641(3) 1.0048(3) 0.0464(12) Uani 1 1 d . U . .
C77 C 0.5574(4) 0.7126(3) 1.0635(3) 0.0450(12) Uani 1 1 d . U . .
C78 C 0.5739(4) 0.7915(3) 1.0606(3) 0.0413(11) Uani 1 1 d . U . .
C79 C 0.5347(4) 0.8218(3) 0.9991(3) 0.0401(10) Uani 1 1 d . U . .
C80 C 0.7259(3) 0.5346(2) 0.1067(2) 0.0719(16) Uani 1 1 d G U A 1
H80 H 0.6622 0.5035 0.0840 0.086 Uiso 1 1 calc R U A 1
C81 C 0.7713(3) 0.5982(3) 0.07583(19) 0.0722(16) Uani 1 1 d G U A 1
H81 H 0.7379 0.6096 0.0325 0.087 Uiso 1 1 calc R U A 1
C82 C 0.8666(3) 0.6447(2) 0.1098(2) 0.0746(16) Uani 1 1 d G U A 1
H82 H 0.8970 0.6872 0.0891 0.090 Uiso 1 1 calc R U A 1
C83 C 0.9166(3) 0.6277(3) 0.1746(2) 0.0855(18) Uani 1 1 d G U A 1
H83 H 0.9803 0.6588 0.1973 0.103 Uiso 1 1 calc R U A 1
C84 C 0.8711(4) 0.5641(3) 0.2054(2) 0.0890(18) Uani 1 1 d G U A 1
H84 H 0.9045 0.5527 0.2487 0.107 Uiso 1 1 calc R U A 1
C85 C 0.7758(4) 0.5176(2) 0.1715(2) 0.0785(17) Uani 1 1 d G U A 1
H85 H 0.7455 0.4751 0.1921 0.094 Uiso 1 1 calc R U A 1
C90 C 0.8474(4) 0.6872(2) 0.9206(3) 0.0942(19) Uani 1 1 d G U B 2
H90 H 0.8149 0.6353 0.9076 0.113 Uiso 1 1 calc R U B 2
C91 C 0.9547(4) 0.7104(3) 0.9160(3) 0.103(2) Uani 1 1 d G U B 2
H91 H 0.9940 0.6739 0.9000 0.124 Uiso 1 1 calc R U B 2
C92 C 1.0033(3) 0.7880(4) 0.9355(3) 0.112(2) Uani 1 1 d G U B 2
H92 H 1.0751 0.8035 0.9325 0.134 Uiso 1 1 calc R U B 2
C93 C 0.9446(4) 0.8425(3) 0.9594(3) 0.108(2) Uani 1 1 d G U B 2
H93 H 0.9771 0.8944 0.9724 0.130 Uiso 1 1 calc R U B 2
C94 C 0.8373(4) 0.8194(3) 0.9639(3) 0.0838(16) Uani 1 1 d G U B 2
H94 H 0.7980 0.8558 0.9800 0.101 Uiso 1 1 calc R U B 2
C95 C 0.7887(3) 0.7417(3) 0.9445(3) 0.0799(16) Uani 1 1 d G U B 2
H95 H 0.7169 0.7262 0.9475 0.096 Uiso 1 1 calc R U B 2

loop_
_atom_site_aniso_label
_atom_site_aniso_U_11
_atom_site_aniso_U_22
_atom_site_aniso_U_33
_atom_site_aniso_U_23
_atom_site_aniso_U_13
_atom_site_aniso_U_12
Sc1 0.0312(5) 0.0305(5) 0.0326(5) 0.0017(4) 0.0052(4) 0.0051(4)
P1 0.0361(7) 0.0410(8) 0.0330(7) 0.0013(6) 0.0049(5) 0.0083(6)
N1 0.031(2) 0.038(3) 0.034(2) 0.0029(18) 0.0062(17) 0.0066(19)
N2 0.028(2) 0.038(2) 0.034(2) 0.0053(19) 0.0016(16) 0.0047(18)
N3 0.041(3) 0.036(3) 0.047(2) -0.0079(19) 0.015(2) 0.001(2)
O1 0.0386(19) 0.0319(19) 0.0383(18) -0.0012(14) 0.0131(15) 0.0020(16)
O2 0.0341(18) 0.0300(19) 0.0370(18) -0.0026(14) 0.0072(14) 0.0040(15)
F1 0.061(2) 0.0361(18) 0.074(2) -0.0090(16) 0.0035(17) 0.0028(16)
F2 0.083(3) 0.0314(19) 0.097(3) 0.0166(17) 0.006(2) 0.0064(17)
F3 0.083(3) 0.066(2) 0.059(2) 0.0272(17) 0.0152(17) 0.018(2)
F4 0.073(2) 0.057(2) 0.0399(17) 0.0014(15) 0.0047(15) 0.0054(17)
F5 0.061(2) 0.0306(17) 0.0472(17) 0.0030(13) 0.0019(14) 0.0003(14)
F6 0.062(2) 0.060(2) 0.0479(18) 0.0129(15) 0.0200(15) 0.0214(17)
F7 0.073(2) 0.106(3) 0.058(2) -0.0073(19) 0.0229(18) 0.039(2)
F8 0.101(3) 0.098(3) 0.087(3) -0.005(2) 0.003(2) 0.071(3)
F9 0.103(3) 0.078(3) 0.062(2) 0.0199(19) -0.0031(19) 0.043(2)
F10 0.065(2) 0.081(3) 0.0427(18) 0.0125(16) 0.0101(15) 0.0234(19)
F11 0.0549(19) 0.0354(17) 0.0606(19) 0.0062(14) 0.0158(15) 0.0097(15)
F12 0.059(2) 0.055(2) 0.086(2) 0.0266(18) 0.0185(18) 0.0026(17)
F13 0.056(2) 0.086(3) 0.098(3) 0.030(2) 0.040(2) 0.014(2)
F14 0.059(2) 0.076(3) 0.075(2) -0.0040(18) 0.0307(18) 0.0232(19)
F15 0.0503(19) 0.049(2) 0.071(2) -0.0126(16) 0.0148(16) 0.0084(16)
F16 0.059(2) 0.146(4) 0.0413(19) -0.020(2) 0.0085(16) 0.014(2)
F17 0.098(4) 0.269(7) 0.072(3) -0.099(4) -0.008(3) 0.016(4)
F18 0.075(3) 0.182(6) 0.148(4) -0.099(4) -0.028(3) -0.010(3)
F19 0.044(2) 0.078(3) 0.182(5) -0.022(3) 0.007(3) -0.012(2)
F20 0.046(2) 0.054(2) 0.088(2) 0.0087(18) 0.0155(17) -0.0010(16)
B1 0.045(4) 0.038(4) 0.036(3) 0.000(3) 0.007(3) 0.004(3)
C1 0.034(2) 0.038(2) 0.041(2) 0.002(2) 0.0057(19) 0.005(2)
C2 0.033(2) 0.045(2) 0.042(2) 0.009(2) 0.0078(18) 0.006(2)
C3 0.036(2) 0.036(2) 0.041(2) 0.008(2) 0.0091(19) 0.005(2)
C4 0.043(3) 0.056(3) 0.059(3) -0.011(3) -0.007(2) 0.012(3)
C5 0.091(4) 0.042(3) 0.048(3) 0.005(3) 0.009(3) 0.002(3)
C6 0.038(2) 0.056(2) 0.047(2) 0.008(2) 0.0082(19) 0.021(2)
C7 0.045(2) 0.058(3) 0.057(3) 0.015(2) 0.009(2) 0.021(2)
C8 0.059(3) 0.073(3) 0.073(3) 0.024(3) 0.014(2) 0.031(3)
C9 0.055(3) 0.078(3) 0.079(3) 0.017(3) 0.012(2) 0.035(3)
C10 0.049(3) 0.086(3) 0.068(3) 0.019(3) 0.017(2) 0.028(3)
C11 0.042(2) 0.071(3) 0.056(3) 0.013(2) 0.013(2) 0.022(2)
C12 0.052(3) 0.065(3) 0.058(3) 0.026(2) 0.013(2) 0.024(2)
C13 0.073(4) 0.083(4) 0.082(4) 0.032(3) 0.020(3) 0.011(4)
C14 0.090(5) 0.102(5) 0.076(4) 0.006(4) 0.032(4) 0.016(4)
C15 0.047(3) 0.090(3) 0.065(3) 0.025(3) 0.017(2) 0.024(3)
C16 0.119(5) 0.091(5) 0.073(4) 0.022(4) 0.027(4) 0.024(4)
C17 0.071(4) 0.122(5) 0.061(4) 0.009(4) 0.015(3) -0.011(4)
C18 0.043(3) 0.046(3) 0.038(2) 0.009(2) 0.008(2) 0.003(2)
C19 0.045(2) 0.047(3) 0.035(2) 0.005(2) 0.0060(19) 0.008(2)
C20 0.037(2) 0.044(2) 0.040(2) 0.0061(19) 0.0054(18) 0.009(2)
C21 0.044(3) 0.057(3) 0.048(2) 0.011(2) 0.006(2) 0.017(2)
C22 0.055(3) 0.059(3) 0.059(3) 0.002(2) 0.019(2) 0.023(3)
C23 0.049(3) 0.059(3) 0.069(3) 0.011(3) 0.007(2) 0.023(3)
C24 0.048(3) 0.058(3) 0.066(3) 0.011(3) -0.009(2) 0.016(3)
C25 0.050(3) 0.053(3) 0.050(2) 0.002(2) -0.002(2) 0.012(2)
C26 0.044(2) 0.047(3) 0.044(2) -0.004(2) 0.003(2) 0.013(2)
C27 0.056(3) 0.052(3) 0.047(2) -0.006(2) 0.008(2) 0.008(2)
C28 0.064(3) 0.055(3) 0.064(3) -0.003(3) 0.004(3) 0.009(3)
C29 0.072(3) 0.059(3) 0.061(3) -0.019(3) -0.002(3) 0.011(3)
C30 0.080(3) 0.067(3) 0.056(3) -0.012(3) 0.009(3) 0.011(3)
C31 0.066(3) 0.056(3) 0.051(3) -0.005(2) 0.008(2) 0.006(2)
C32 0.042(2) 0.034(2) 0.044(2) 0.0028(19) 0.0110(19) 0.007(2)
C33 0.047(2) 0.035(2) 0.047(2) 0.001(2) 0.015(2) 0.007(2)
C34 0.058(3) 0.039(3) 0.062(3) -0.002(2) 0.019(2) 0.009(2)
C35 0.061(3) 0.037(3) 0.070(3) -0.005(2) 0.016(2) -0.004(2)
C36 0.052(3) 0.041(3) 0.063(3) 0.002(2) 0.020(2) -0.002(2)
C37 0.043(2) 0.036(2) 0.048(2) 0.003(2) 0.014(2) 0.006(2)
C38 0.049(3) 0.040(3) 0.054(3) 0.007(2) 0.020(2) 0.009(2)
C39 0.053(3) 0.053(3) 0.066(3) 0.001(3) 0.030(3) 0.006(3)
C40 0.061(4) 0.086(4) 0.109(5) 0.046(4) 0.026(3) 0.027(3)
C41 0.085(4) 0.072(4) 0.069(4) -0.008(3) 0.040(3) 0.001(4)
C42 0.043(3) 0.042(3) 0.051(3) 0.004(2) 0.019(2) 0.006(2)
C43 0.054(3) 0.070(4) 0.047(3) 0.001(3) 0.016(3) 0.014(3)
C44 0.047(3) 0.055(3) 0.063(3) -0.004(3) 0.016(3) 0.010(3)
C45 0.062(4) 0.073(4) 0.068(4) 0.007(3) 0.029(3) 0.009(3)
C46 0.033(2) 0.046(3) 0.042(2) 0.010(2) 0.0062(19) 0.006(2)
C47 0.039(2) 0.067(3) 0.051(2) -0.007(2) 0.014(2) 0.004(2)
C48 0.060(3) 0.138(4) 0.070(3) -0.005(3) 0.021(3) -0.002(3)
C49 0.058(3) 0.140(4) 0.082(3) -0.005(3) 0.020(3) -0.004(3)
C50 0.051(3) 0.099(4) 0.070(3) 0.004(3) 0.024(2) -0.003(3)
C51 0.072(3) 0.149(4) 0.083(3) 0.009(3) 0.024(3) -0.013(3)
C52 0.063(3) 0.147(4) 0.075(3) 0.008(3) 0.017(3) -0.021(3)
C53 0.060(3) 0.112(4) 0.077(4) 0.015(3) 0.024(3) -0.003(3)
C54 0.080(5) 0.144(6) 0.103(5) -0.002(5) 0.040(4) 0.025(5)
C55 0.093(5) 0.160(7) 0.140(6) 0.056(5) 0.043(5) 0.010(5)
C56 0.041(2) 0.054(2) 0.052(2) -0.012(2) 0.0046(19) 0.011(2)
C57 0.047(3) 0.071(3) 0.061(3) -0.020(2) -0.001(2) 0.010(2)
C58 0.057(3) 0.097(4) 0.077(3) -0.035(3) 0.004(3) 0.007(3)
C59 0.059(3) 0.080(4) 0.085(3) -0.040(3) -0.013(3) 0.006(3)
C60 0.044(3) 0.067(3) 0.091(3) -0.022(3) -0.007(3) 0.005(3)
C61 0.044(2) 0.056(3) 0.062(3) -0.011(2) 0.001(2) 0.010(2)
C62 0.040(2) 0.046(2) 0.039(2) 0.0017(19) 0.0055(18) 0.0096(19)
C63 0.046(2) 0.050(2) 0.046(2) 0.000(2) 0.0087(19) 0.010(2)
C64 0.046(3) 0.064(3) 0.049(2) 0.003(2) 0.016(2) 0.015(2)
C65 0.044(3) 0.062(3) 0.050(3) 0.013(2) 0.016(2) 0.009(2)
C66 0.050(3) 0.049(3) 0.044(3) 0.012(2) 0.013(2) 0.005(2)
C67 0.045(2) 0.046(2) 0.038(2) 0.007(2) 0.0089(19) 0.012(2)
C68 0.042(2) 0.042(2) 0.038(2) -0.0006(19) 0.0014(18) 0.0081(19)
C69 0.046(2) 0.048(2) 0.040(2) 0.000(2) 0.0039(19) 0.010(2)
C70 0.054(3) 0.052(3) 0.047(3) 0.007(2) -0.003(2) 0.014(2)
C71 0.052(3) 0.050(3) 0.056(3) -0.008(2) -0.001(2) 0.021(2)
C72 0.050(3) 0.052(3) 0.045(3) -0.007(2) 0.007(2) 0.016(2)
C73 0.041(2) 0.045(2) 0.043(2) 0.000(2) 0.0051(19) 0.011(2)
C74 0.038(2) 0.042(2) 0.043(2) -0.0017(19) 0.0108(18) 0.0085(19)
C75 0.042(2) 0.045(2) 0.049(2) -0.005(2) 0.008(2) 0.006(2)
C76 0.047(3) 0.038(3) 0.056(3) 0.009(2) 0.012(2) 0.010(2)
C77 0.049(3) 0.044(3) 0.047(3) 0.016(2) 0.016(2) 0.011(2)
C78 0.045(3) 0.040(3) 0.038(2) 0.000(2) 0.012(2) 0.002(2)
C79 0.041(2) 0.039(2) 0.041(2) 0.0014(19) 0.0110(18) 0.006(2)
C80 0.061(3) 0.064(3) 0.087(3) -0.002(3) 0.016(3) 0.002(3)
C81 0.062(3) 0.069(3) 0.084(3) 0.007(3) 0.017(3) 0.005(3)
C82 0.065(3) 0.067(3) 0.090(4) 0.011(3) 0.016(3) 0.002(3)
C83 0.065(3) 0.080(4) 0.104(4) 0.012(3) 0.006(3) -0.007(3)
C84 0.076(4) 0.084(4) 0.100(4) 0.020(3) 0.002(3) 0.002(3)
C85 0.071(3) 0.067(3) 0.096(4) 0.016(3) 0.014(3) 0.001(3)
C90 0.095(4) 0.094(4) 0.095(4) 0.008(3) 0.024(3) 0.015(4)
C91 0.099(4) 0.104(4) 0.108(4) -0.002(4) 0.024(4) 0.020(4)
C92 0.096(4) 0.115(4) 0.120(4) -0.005(4) 0.023(4) 0.010(4)
C93 0.105(4) 0.103(4) 0.108(4) -0.006(4) 0.014(4) 0.003(4)
C94 0.083(3) 0.092(3) 0.077(3) 0.000(3) 0.013(3) 0.022(3)
C95 0.082(3) 0.087(3) 0.074(3) 0.012(3) 0.018(3) 0.019(3)

loop_
_atom_type_symbol
_atom_type_description
_atom_type_scat_dispersion_real
_atom_type_scat_dispersion_imag
_atom_type_scat_source
C C 0.0033 0.0016 'International Tables Vol C Tables 4.2.6.8 and 6.1.1.4'
H H 0.0000 0.0000 'International Tables Vol C Tables 4.2.6.8 and 6.1.1.4'
O O 0.0106 0.0060 'International Tables Vol C Tables 4.2.6.8 and 6.1.1.4'
N N 0.0061 0.0033 'International Tables Vol C Tables 4.2.6.8 and 6.1.1.4'
P P 0.1023 0.0942 'International Tables Vol C Tables 4.2.6.8 and 6.1.1.4'
Sc Sc 0.2519 0.3716 'International Tables Vol C Tables 4.2.6.8 and 6.1.1.4'
B B 0.0013 0.0007 'International Tables Vol C Tables 4.2.6.8 and 6.1.1.4'
F F 0.0171 0.0103 'International Tables Vol C Tables 4.2.6.8 and 6.1.1.4'

loop_
_geom_angle_atom_site_label_1
_geom_angle_atom_site_label_2
_geom_angle_atom_site_label_3
_geom_angle
O1 Sc1 O2 103.70(13)
O1 Sc1 N1 114.28(15)
O2 Sc1 N1 85.46(13)
O1 Sc1 N2 165.36(14)
O2 Sc1 N2 84.62(13)
N1 Sc1 N2 77.98(14)
O1 Sc1 P1 95.71(11)
O2 Sc1 P1 107.00(10)
N1 Sc1 P1 144.09(10)
N2 Sc1 P1 70.13(10)
C26 P1 C20 105.6(2)
C26 P1 C19 105.5(2)
C20 P1 C19 105.4(2)
C26 P1 Sc1 125.62(18)
C20 P1 Sc1 116.53(16)
C19 P1 Sc1 95.21(17)
C2 N1 C6 119.5(4)
C2 N1 Sc1 116.8(3)
C6 N1 Sc1 123.5(3)
C3 N2 C18 117.2(4)
C3 N2 Sc1 114.1(3)
C18 N2 Sc1 125.4(3)
C46 N3 C47 121.2(4)
C32 O1 Sc1 157.3(3)
C46 O2 Sc1 126.9(3)
C56 B1 C62 113.3(4)
C56 B1 C74 113.5(4)
C62 B1 C74 102.5(4)
C56 B1 C68 100.7(4)
C62 B1 C68 114.4(4)
C74 B1 C68 112.9(4)
C2 C1 C3 114.3(4)
C2 C1 C46 110.5(4)
C3 C1 C46 108.1(4)
C2 C1 H1 107.9
C3 C1 H1 107.9
C46 C1 H1 107.9
N1 C2 C4 125.9(5)
N1 C2 C1 119.8(4)
C4 C2 C1 114.3(5)
N2 C3 C5 125.0(4)
N2 C3 C1 119.4(4)
C5 C3 C1 115.3(4)
C2 C4 H4A 109.5
C2 C4 H4B 109.5
H4A C4 H4B 109.5
C2 C4 H4C 109.5
H4A C4 H4C 109.5
H4B C4 H4C 109.5
C3 C5 H5A 109.5
C3 C5 H5B 109.5
H5A C5 H5B 109.5
C3 C5 H5C 109.5
H5A C5 H5C 109.5
H5B C5 H5C 109.5
C7 C6 C11 123.0(5)
C7 C6 N1 119.2(4)
C11 C6 N1 117.8(5)
C6 C7 C8 117.6(5)
C6 C7 C12 123.3(5)
C8 C7 C12 119.1(5)
C9 C8 C7 121.1(6)
C9 C8 H8 119.5
C7 C8 H8 119.5
C10 C9 C8 120.2(6)
C10 C9 H9 119.9
C8 C9 H9 119.9
C9 C10 C11 121.0(6)
C9 C10 H10 119.5
C11 C10 H10 119.5
C6 C11 C10 117.2(5)
C6 C11 C15 122.9(5)
C10 C11 C15 119.9(5)
C13 C12 C7 112.0(5)
C13 C12 C14 109.3(5)
C7 C12 C14 110.9(5)
C13 C12 H12 108.2
C7 C12 H12 108.2
C14 C12 H12 108.2
C12 C13 H13A 109.5
C12 C13 H13B 109.5
H13A C13 H13B 109.5
C12 C13 H13C 109.5
H13A C13 H13C 109.5
H13B C13 H13C 109.5
C12 C14 H14A 109.5
C12 C14 H14B 109.5
H14A C14 H14B 109.5
C12 C14 H14C 109.5
H14A C14 H14C 109.5
H14B C14 H14C 109.5
C16 C15 C11 111.9(6)
C16 C15 C17 108.9(6)
C11 C15 C17 114.0(6)
C16 C15 H15 107.3
C11 C15 H15 107.3
C17 C15 H15 107.3
C15 C16 H16A 109.5
C15 C16 H16B 109.5
H16A C16 H16B 109.5
C15 C16 H16C 109.5
H16A C16 H16C 109.5
H16B C16 H16C 109.5
C15 C17 H17A 109.5
C15 C17 H17B 109.5
H17A C17 H17B 109.5
C15 C17 H17C 109.5
H17A C17 H17C 109.5
H17B C17 H17C 109.5
N2 C18 C19 112.0(4)
N2 C18 H18A 109.2
C19 C18 H18A 109.2
N2 C18 H18B 109.2
C19 C18 H18B 109.2
H18A C18 H18B 107.9
C18 C19 P1 110.3(3)
C18 C19 H19A 109.6
P1 C19 H19A 109.6
C18 C19 H19B 109.6
P1 C19 H19B 109.6
H19A C19 H19B 108.1
C25 C20 C21 118.4(5)
C25 C20 P1 122.4(4)
C21 C20 P1 119.2(4)
C22 C21 C20 120.4(5)
C22 C21 H21 119.8
C20 C21 H21 119.8
C23 C22 C21 120.6(5)
C23 C22 H22 119.7
C21 C22 H22 119.7
C22 C23 C24 120.1(5)
C22 C23 H23 119.9
C24 C23 H23 119.9
C23 C24 C25 120.6(5)
C23 C24 H24 119.7
C25 C24 H24 119.7
C20 C25 C24 119.8(5)
C20 C25 H25 120.1
C24 C25 H25 120.1
C27 C26 C31 118.6(5)
C27 C26 P1 118.1(4)
C31 C26 P1 123.2(5)
C26 C27 C28 121.0(5)
C26 C27 H27 119.5
C28 C27 H27 119.5
C29 C28 C27 119.3(6)
C29 C28 H28 120.4
C27 C28 H28 120.4
C30 C29 C28 120.2(6)
C30 C29 H29 119.9
C28 C29 H29 119.9
C29 C30 C31 121.2(6)
C29 C30 H30 119.4
C31 C30 H30 119.4
C26 C31 C30 119.8(6)
C26 C31 H31 120.1
C30 C31 H31 120.1
O1 C32 C33 119.2(4)
O1 C32 C37 118.5(4)
C33 C32 C37 122.2(5)
C34 C33 C32 116.5(5)
C34 C33 C38 116.8(5)
C32 C33 C38 126.7(5)
C35 C34 C33 122.2(5)
C35 C34 H34 118.9
C33 C34 H34 118.9
C36 C35 C34 119.8(5)
C36 C35 H35 120.1
C34 C35 H35 120.1
C35 C36 C37 122.5(5)
C35 C36 H36 118.7
C37 C36 H36 118.7
C36 C37 C32 116.8(5)
C36 C37 C42 120.9(5)
C32 C37 C42 122.3(4)
C40 C38 C39 107.7(5)
C40 C38 C33 108.9(4)
C39 C38 C33 116.5(4)
C40 C38 C41 110.1(5)
C39 C38 C41 103.9(4)
C33 C38 C41 109.7(5)
C38 C39 H39A 109.5
C38 C39 H39B 109.5
H39A C39 H39B 109.5
C38 C39 H39C 109.5
H39A C39 H39C 109.5
H39B C39 H39C 109.5
C38 C40 H40A 109.5
C38 C40 H40B 109.5
H40A C40 H40B 109.5
C38 C40 H40C 109.5
H40A C40 H40C 109.5
H40B C40 H40C 109.5
C38 C41 H41A 109.5
C38 C41 H41B 109.5
H41A C41 H41B 109.5
C38 C41 H41C 109.5
H41A C41 H41C 109.5
H41B C41 H41C 109.5
C43 C42 C44 111.0(5)
C43 C42 C45 106.4(4)
C44 C42 C45 107.0(5)
C43 C42 C37 111.3(4)
C44 C42 C37 110.0(4)
C45 C42 C37 111.0(4)
C42 C43 H43A 109.5
C42 C43 H43B 109.5
H43A C43 H43B 109.5
C42 C43 H43C 109.5
H43A C43 H43C 109.5
H43B C43 H43C 109.5
C42 C44 H44A 109.5
C42 C44 H44B 109.5
H44A C44 H44B 109.5
C42 C44 H44C 109.5
H44A C44 H44C 109.5
H44B C44 H44C 109.5
C42 C45 H45A 109.5
C42 C45 H45B 109.5
H45A C45 H45B 109.5
C42 C45 H45C 109.5
H45A C45 H45C 109.5
H45B C45 H45C 109.5
N3 C46 O2 129.5(5)
N3 C46 C1 115.9(5)
O2 C46 C1 114.6(4)
C48 C47 C52 120.0
C48 C47 N3 123.3(3)
C52 C47 N3 116.4(3)
C49 C48 C47 120.0
C49 C48 H48 120.0
C47 C48 H48 120.0
C48 C49 C50 120.0
C48 C49 H49 120.0
C50 C49 H49 120.0
C51 C50 C49 120.0
C51 C50 C53 121.9(4)
C49 C50 C53 117.9(4)
C50 C51 C52 120.0
C50 C51 H51 120.0
C52 C51 H51 120.0
C51 C52 C47 120.0
C51 C52 H52 120.0
C47 C52 H52 120.0
C55 C53 C54 111.1(7)
C55 C53 C50 110.9(7)
C54 C53 C50 110.8(6)
C55 C53 H53 108.0
C54 C53 H53 108.0
C50 C53 H53 108.0
C53 C54 H54A 109.5
C53 C54 H54B 109.5
H54A C54 H54B 109.5
C53 C54 H54C 109.5
H54A C54 H54C 109.5
H54B C54 H54C 109.5
C53 C55 H55A 109.5
C53 C55 H55B 109.5
H55A C55 H55B 109.5
C53 C55 H55C 109.5
H55A C55 H55C 109.5
H55B C55 H55C 109.5
C61 C56 C57 113.4(5)
C61 C56 B1 120.8(5)
C57 C56 B1 125.5(5)
F16 C57 C58 115.3(6)
F16 C57 C56 121.6(5)
C58 C57 C56 123.1(6)
C59 C58 F17 120.4(6)
C59 C58 C57 120.6(7)
F17 C58 C57 119.0(7)
C58 C59 F18 122.0(7)
C58 C59 C60 119.8(6)
F18 C59 C60 118.2(7)
F19 C60 C59 121.8(6)
F19 C60 C61 119.5(6)
C59 C60 C61 118.7(7)
F20 C61 C56 119.2(5)
F20 C61 C60 116.5(6)
C56 C61 C60 124.4(6)
C67 C62 C63 113.7(5)
C67 C62 B1 126.8(5)
C63 C62 B1 119.2(5)
F15 C63 C64 116.9(5)
F15 C63 C62 119.1(5)
C64 C63 C62 124.0(6)
F14 C64 C65 120.2(5)
F14 C64 C63 120.0(5)
C65 C64 C63 119.9(5)
F13 C65 C66 121.4(5)
F13 C65 C64 119.9(5)
C66 C65 C64 118.7(5)
F12 C66 C65 119.9(5)
F12 C66 C67 119.8(5)
C65 C66 C67 120.2(5)
F11 C67 C62 121.6(5)
F11 C67 C66 115.0(5)
C62 C67 C66 123.4(5)
C69 C68 C73 112.6(5)
C69 C68 B1 118.8(4)
C73 C68 B1 128.1(4)
F10 C69 C70 115.6(5)
F10 C69 C68 119.1(5)
C70 C69 C68 125.3(5)
F9 C70 C71 119.5(5)
F9 C70 C69 121.1(5)
C71 C70 C69 119.4(5)
F8 C71 C72 119.9(5)
F8 C71 C70 120.9(5)
C72 C71 C70 119.2(5)
F7 C72 C71 120.2(5)
F7 C72 C73 120.0(5)
C71 C72 C73 119.7(5)
F6 C73 C72 115.4(4)
F6 C73 C68 120.8(5)
C72 C73 C68 123.8(5)
C75 C74 C79 114.2(5)
C75 C74 B1 127.7(5)
C79 C74 B1 117.9(5)
F1 C75 C74 121.0(5)
F1 C75 C76 114.8(5)
C74 C75 C76 124.2(5)
F2 C76 C77 119.1(5)
F2 C76 C75 121.5(5)
C77 C76 C75 119.4(5)
F3 C77 C78 119.6(5)
F3 C77 C76 121.2(5)
C78 C77 C76 119.2(5)
F4 C78 C77 120.3(4)
F4 C78 C79 119.9(5)
C77 C78 C79 119.8(5)
F5 C79 C74 121.1(4)
F5 C79 C78 115.8(4)
C74 C79 C78 123.1(5)
C81 C80 C85 120.0
C81 C80 H80 120.0
C85 C80 H80 120.0
C82 C81 C80 120.0
C82 C81 H81 120.0
C80 C81 H81 120.0
C81 C82 C83 120.0
C81 C82 H82 120.0
C83 C82 H82 120.0
C82 C83 C84 120.0
C82 C83 H83 120.0
C84 C83 H83 120.0
C85 C84 C83 120.0
C85 C84 H84 120.0
C83 C84 H84 120.0
C84 C85 C80 120.0
C84 C85 H85 120.0
C80 C85 H85 120.0
C91 C90 C95 120.0
C91 C90 H90 120.0
C95 C90 H90 120.0
C90 C91 C92 120.0
C90 C91 H91 120.0
C92 C91 H91 120.0
C91 C92 C93 120.0
C91 C92 H92 120.0
C93 C92 H92 120.0
C94 C93 C92 120.0
C94 C93 H93 120.0
C92 C93 H93 120.0
C95 C94 C93 120.0
C95 C94 H94 120.0
C93 C94 H94 120.0
C94 C95 C90 120.0
C94 C95 H95 120.0
C90 C95 H95 120.0

loop_
_geom_bond_atom_site_label_1
_geom_bond_atom_site_label_2
_geom_bond_distance
Sc1 O1 1.866(3)
Sc1 O2 1.985(3)
Sc1 N1 2.274(4)
Sc1 N2 2.351(4)
Sc1 P1 2.7759(15)
P1 C26 1.802(5)
P1 C20 1.816(5)
P1 C19 1.817(5)
N1 C2 1.282(6)
N1 C6 1.456(6)
N2 C3 1.278(6)
N2 C18 1.482(6)
N3 C46 1.283(6)
N3 C47 1.440(5)
O1 C32 1.362(6)
O2 C46 1.307(6)
F1 C75 1.351(6)
F2 C76 1.341(6)
F3 C77 1.344(6)
F4 C78 1.352(6)
F5 C79 1.345(6)
F6 C73 1.350(6)
F7 C72 1.333(6)
F8 C71 1.348(6)
F9 C70 1.352(6)
F10 C69 1.358(6)
F11 C67 1.355(6)
F12 C66 1.350(6)
F13 C65 1.339(6)
F14 C64 1.350(6)
F15 C63 1.354(6)
F16 C57 1.341(7)
F17 C58 1.342(8)
F18 C59 1.352(7)
F19 C60 1.352(8)
F20 C61 1.355(6)
B1 C56 1.650(8)
B1 C62 1.651(8)
B1 C74 1.656(8)
B1 C68 1.665(8)
C1 C2 1.519(7)
C1 C3 1.519(7)
C1 C46 1.540(7)
C1 H1 0.9800
C2 C4 1.490(7)
C3 C5 1.493(7)
C4 H4A 0.9600
C4 H4B 0.9600
C4 H4C 0.9600
C5 H5A 0.9600
C5 H5B 0.9600
C5 H5C 0.9600
C6 C7 1.376(7)
C6 C11 1.390(7)
C7 C8 1.389(8)
C7 C12 1.520(8)
C8 C9 1.374(8)
C8 H8 0.9300
C9 C10 1.367(8)
C9 H9 0.9300
C10 C11 1.393(8)
C10 H10 0.9300
C11 C15 1.522(8)
C12 C13 1.512(9)
C12 C14 1.535(9)
C12 H12 0.9800
C13 H13A 0.9600
C13 H13B 0.9600
C13 H13C 0.9600
C14 H14A 0.9600
C14 H14B 0.9600
C14 H14C 0.9600
C15 C16 1.467(10)
C15 C17 1.531(9)
C15 H15 0.9800
C16 H16A 0.9600
C16 H16B 0.9600
C16 H16C 0.9600
C17 H17A 0.9600
C17 H17B 0.9600
C17 H17C 0.9600
C18 C19 1.502(7)
C18 H18A 0.9700
C18 H18B 0.9700
C19 H19A 0.9700
C19 H19B 0.9700
C20 C25 1.384(7)
C20 C21 1.388(7)
C21 C22 1.378(7)
C21 H21 0.9300
C22 C23 1.354(8)
C22 H22 0.9300
C23 C24 1.358(8)
C23 H23 0.9300
C24 C25 1.390(8)
C24 H24 0.9300
C25 H25 0.9300
C26 C27 1.387(8)
C26 C31 1.387(7)
C27 C28 1.388(8)
C27 H27 0.9300
C28 C29 1.382(8)
C28 H28 0.9300
C29 C30 1.350(9)
C29 H29 0.9300
C30 C31 1.388(8)
C30 H30 0.9300
C31 H31 0.9300
C32 C33 1.407(7)
C32 C37 1.419(7)
C33 C34 1.397(7)
C33 C38 1.534(7)
C34 C35 1.369(8)
C34 H34 0.9300
C35 C36 1.364(8)
C35 H35 0.9300
C36 C37 1.381(7)
C36 H36 0.9300
C37 C42 1.541(7)
C38 C40 1.519(8)
C38 C39 1.526(8)
C38 C41 1.536(8)
C39 H39A 0.9600
C39 H39B 0.9600
C39 H39C 0.9600
C40 H40A 0.9600
C40 H40B 0.9600
C40 H40C 0.9600
C41 H41A 0.9600
C41 H41B 0.9600
C41 H41C 0.9600
C42 C43 1.526(8)
C42 C44 1.528(8)
C42 C45 1.533(8)
C43 H43A 0.9600
C43 H43B 0.9600
C43 H43C 0.9600
C44 H44A 0.9600
C44 H44B 0.9600
C44 H44C 0.9600
C45 H45A 0.9600
C45 H45B 0.9600
C45 H45C 0.9600
C47 C48 1.3900
C47 C52 1.3900
C48 C49 1.3900
C48 H48 0.9300
C49 C50 1.3900
C49 H49 0.9300
C50 C51 1.3900
C50 C53 1.552(7)
C51 C52 1.3900
C51 H51 0.9300
C52 H52 0.9300
C53 C55 1.457(11)
C53 C54 1.522(11)
C53 H53 0.9800
C54 H54A 0.9600
C54 H54B 0.9600
C54 H54C 0.9600
C55 H55A 0.9600
C55 H55B 0.9600
C55 H55C 0.9600
C56 C61 1.369(8)
C56 C57 1.402(8)
C57 C58 1.381(9)
C58 C59 1.326(10)
C59 C60 1.374(10)
C60 C61 1.388(8)
C62 C67 1.381(7)
C62 C63 1.385(7)
C63 C64 1.372(8)
C64 C65 1.370(8)
C65 C66 1.357(8)
C66 C67 1.387(7)
C68 C69 1.381(7)
C68 C73 1.391(7)
C69 C70 1.361(7)
C70 C71 1.361(8)
C71 C72 1.359(8)
C72 C73 1.379(7)
C74 C75 1.376(7)
C74 C79 1.384(7)
C75 C76 1.377(7)
C76 C77 1.370(7)
C77 C78 1.362(7)
C78 C79 1.393(7)
C80 C81 1.3900
C80 C85 1.3900
C80 H80 0.9300
C81 C82 1.3900
C81 H81 0.9300
C82 C83 1.3900
C82 H82 0.9300
C83 C84 1.3900
C83 H83 0.9300
C84 C85 1.3900
C84 H84 0.9300
C85 H85 0.9300
C90 C91 1.3900
C90 C95 1.3900
C90 H90 0.9300
C91 C92 1.3900
C91 H91 0.9300
C92 C93 1.3900
C92 H92 0.9300
C93 C94 1.3900
C93 H93 0.9300
C94 C95 1.3900
C94 H94 0.9300
C95 H95 0.9300
